data_4134142
loop_
_publ_author_name
'de Gombert, Antoine'
'McKay, Alasdair I.'
'Davis, Christopher J.'
'Wheelhouse, Katherine M.'
'Willis, Michael C.'

_publ_section_title
;
 Mechanistic Studies of the Palladium-Catalyzed Desulfinative
 Cross-Coupling of Aryl Bromides and (Hetero)Aryl Sulfinate Salts.
;
_journal_issue 7
_journal_name_full 'Journal of the American Chemical Society'
_journal_page_first 3564
_journal_page_last 3576
_journal_paper_doi 10.1021/jacs.9b13260
_journal_volume 142
_journal_year 2020
_chemical_formula_moiety 'C62 H82 F8 O4 P2 Pd2 S2'
_chemical_formula_sum 'C62 H82 F8 O4 P2 Pd2 S2'
_chemical_formula_weight 1382.13
_chemical_name_common '[(4-F-C6H4)Pd(PCy3)(SO2C6H4CF3)]2'
_space_group_crystal_system monoclinic
_space_group_IT_number 14
_space_group_name_Hall '-P 2ybc'
_space_group_name_H-M_alt 'P 1 21/c 1'
_atom_sites_solution_hydrogens geom
_atom_sites_solution_primary dual
_audit_creation_date 2019-11-09
_audit_creation_method
;
Olex2 1.2
(compiled 2018.05.29 svn.r3508 for OlexSys, GUI svn.r5506)
;
_cell_angle_alpha 90
_cell_angle_beta 100.444(7)
_cell_angle_gamma 90
_cell_formula_units_Z 2
_cell_length_a 13.5764(10)
_cell_length_b 24.600(2)
_cell_length_c 9.5037(6)
_cell_measurement_reflns_used 8418
_cell_measurement_temperature 150.00(19)
_cell_measurement_theta_max 75.3090
_cell_measurement_theta_min 3.7270
_cell_volume 3121.5(4)
_computing_cell_refinement 'CrysAlisPro 1.171.38.43b (Rigaku OD, 2015)'
_computing_data_collection 'CrysAlisPro 1.171.38.43b (Rigaku OD, 2015)'
_computing_data_reduction 'CrysAlisPro 1.171.38.43b (Rigaku OD, 2015)'
_computing_molecular_graphics 'Olex2 (Dolomanov et al., 2009)'
_computing_publication_material 'Olex2 (Dolomanov et al., 2009)'
_computing_structure_refinement 'ShelXL (Sheldrick, 2015)'
_computing_structure_solution 'ShelXT (Sheldrick, 2015)'
_diffrn_ambient_environment N~2~
_diffrn_ambient_temperature 150.00(19)
_diffrn_detector 'CCD plate'
_diffrn_detector_area_resol_mean 10.4102
_diffrn_detector_type Atlas
_diffrn_measured_fraction_theta_full 0.998
_diffrn_measured_fraction_theta_max 0.971
_diffrn_measurement_details
;
List of Runs (angles in degrees, time in seconds):

  # Type    Start    End  Width  t~exp~   \w     \q     \k     \f   Frames
--------------------------------------------------------------------------
  1  \w    -44.00   9.00   1.00   12.50    --  -42.53  38.00 -30.00   53
  2  \w    -52.00 -26.00   1.00   12.50    --  -42.53 -57.00   0.00   26
  3  \w     14.00  39.00   1.00   12.50    --   42.53  77.00   0.00   25
  4  \w    -69.00  28.00   1.00   12.50    --  -42.53  57.00 150.00   97
  5  \w   -110.00 -66.00   1.00   12.50    --  -42.53 -57.00   0.00   44
  6  \w     88.00 118.00   1.00   60.00    --  111.00  30.00  60.00   30
  7  \w    139.00 171.00   1.00   60.00    --  111.00  30.00  60.00   32
  8  \w    135.00 161.00   1.00   60.00    --  111.00  45.00   0.00   26
  9  \w    143.00 172.00   1.00   60.00    --  111.00 125.00 -30.00   29
 10  \w    103.00 154.00   1.00   60.00    --  111.00 125.00 120.00   51
 11  \w     87.00 114.00   1.00   60.00    --  111.00  45.00   0.00   27
 12  \w     56.00  84.00   1.00   60.00    --  111.00 -30.00-120.00   28
 13  \w     54.00  80.00   1.00   60.00    --  111.00 -45.00-180.00   26
 14  \w     81.00 141.00   1.00   60.00    --  111.00 -77.00 -90.00   60
 15  \w     49.00  98.00   1.00   60.00    --  111.00 -45.00 -30.00   49
 16  \w     40.00  71.00   1.00   60.00    --  111.00 -30.00   0.00   31
 17  \w     42.00  67.00   1.00   60.00    --  111.00 -45.00 -60.00   25
 18  \w     31.00  60.00   1.00   60.00    --  111.00 -95.00 -90.00   29
 19  \w     48.00 120.00   1.00   60.00    --  111.00-125.00 -30.00   72
 20  \w     41.00  78.00   1.00   60.00    --  111.00 -45.00 120.00   37
 21  \w     44.00  91.00   1.00   60.00    --  111.00 -30.00 150.00   47
 22  \w     40.00  97.00   1.00   60.00    --  111.00 -45.00  60.00   57
;
_diffrn_measurement_device 'four-circle diffractometer'
_diffrn_measurement_device_type 'SuperNova, Dual, Cu at zero, Atlas'
_diffrn_measurement_method '\w scans'
_diffrn_orient_matrix_type 'CrysAlisPro convention (1999,Acta A55,543-557)'
_diffrn_orient_matrix_UB_11 0.0469621000
_diffrn_orient_matrix_UB_12 0.0562060000
_diffrn_orient_matrix_UB_13 -0.0137118000
_diffrn_orient_matrix_UB_21 0.0697074000
_diffrn_orient_matrix_UB_22 -0.0089599000
_diffrn_orient_matrix_UB_23 0.1453912000
_diffrn_orient_matrix_UB_31 0.0790825000
_diffrn_orient_matrix_UB_32 -0.0263062000
_diffrn_orient_matrix_UB_33 -0.0762072000
_diffrn_radiation_monochromator mirror
_diffrn_radiation_probe x-ray
_diffrn_radiation_type CuK\a
_diffrn_radiation_wavelength 1.54184
_diffrn_reflns_av_R_equivalents 0.0537
_diffrn_reflns_av_unetI/netI 0.0538
_diffrn_reflns_Laue_measured_fraction_full 0.998
_diffrn_reflns_Laue_measured_fraction_max 0.971
_diffrn_reflns_limit_h_max 16
_diffrn_reflns_limit_h_min -15
_diffrn_reflns_limit_k_max 29
_diffrn_reflns_limit_k_min -30
_diffrn_reflns_limit_l_max 10
_diffrn_reflns_limit_l_min -11
_diffrn_reflns_number 17104
_diffrn_reflns_point_group_measured_fraction_full 0.998
_diffrn_reflns_point_group_measured_fraction_max 0.971
_diffrn_reflns_theta_full 67.684
_diffrn_reflns_theta_max 77.409
_diffrn_reflns_theta_min 3.593
_diffrn_source 'micro-focus sealed X-ray tube'
_diffrn_source_type 'SuperNova (Cu) X-ray Source'
_exptl_absorpt_coefficient_mu 6.338
_exptl_absorpt_correction_T_max 1.00000
_exptl_absorpt_correction_T_min 0.61170
_exptl_absorpt_correction_type multi-scan
_exptl_absorpt_process_details
;
CrysAlisPro 1.171.38.43b (Rigaku Oxford Diffraction, 2015)
Empirical absorption correction using spherical harmonics,
 implemented in SCALE3 ABSPACK scaling algorithm.
;
_exptl_crystal_colour colourless
_exptl_crystal_colour_primary colourless
_exptl_crystal_density_diffrn 1.471
_exptl_crystal_description plank
_exptl_crystal_F_000 1424
_exptl_crystal_size_max 0.2
_exptl_crystal_size_mid 0.03
_exptl_crystal_size_min 0.03
_refine_diff_density_max 1.277
_refine_diff_density_min -1.117
_refine_diff_density_rms 0.095
_refine_ls_extinction_method none
_refine_ls_goodness_of_fit_ref 1.071
_refine_ls_hydrogen_treatment constr
_refine_ls_matrix_type full
_refine_ls_number_parameters 406
_refine_ls_number_reflns 6435
_refine_ls_number_restraints 323
_refine_ls_restrained_S_all 1.057
_refine_ls_R_factor_all 0.0669
_refine_ls_R_factor_gt 0.0611
_refine_ls_shift/su_max 0.001
_refine_ls_shift/su_mean 0.000
_refine_ls_structure_factor_coef Fsqd
_refine_ls_weighting_details 'w=1/[\s^2^(Fo^2^)+(0.0455P)^2^+10.6740P] where P=(Fo^2^+2Fc^2^)/3'
_refine_ls_weighting_scheme calc
_refine_ls_wR_factor_gt 0.1464
_refine_ls_wR_factor_ref 0.1502
_reflns_Friedel_coverage 0.000
_reflns_number_gt 5746
_reflns_number_total 6435
_reflns_threshold_expression 'I > 2\s(I)'
_cod_data_source_file ja9b13260_si_001.cif
_cod_data_source_block 11-CF3
_cod_depositor_comments 'Adding full bibliography for 4134138--4134148.cif.'
_cod_database_code 4134142
_shelx_shelxl_version_number 2018/3
_chemical_oxdiff_formula 'Pd1 S1 O2 P1 F4 C31 H41'
_shelx_space_group_comment
;
The symmetry employed for this shelxl refinement is uniquely defined
by the following loop, which should always be used as a source of
symmetry information in preference to the above space-group names.
They are only intended as comments.
;
_shelx_estimated_absorpt_t_max 0.833
_shelx_estimated_absorpt_t_min 0.364
_reflns_odcompleteness_completeness 99.53
_reflns_odcompleteness_iscentric 1
_reflns_odcompleteness_theta 74.33
_olex2_refinement_description
;
1. Fixed Uiso
 At 1.2 times of:
  All C(H) groups, All C(H,H) groups
2. Restrained distances
 F4A-C31A \\sim F3A-C31A \\sim F2A-C31A
 with sigma of 0.02
 C31A-C22 \\sim C31-C28
 with sigma of 0.02
 F1A-C28 \\sim F1-C22
 with sigma of 0.02
 C31-C29 \\sim C31-C27
 with sigma of 0.02
 F1A-C29 \\sim F1A-C27
 with sigma of 0.02
3. Restrained planarity
 F1A, C28, C27, C26, C25, C30, C29
 with sigma of 0.1
 C31, C28, C27, C26, C25, C30, C29
 with sigma of 0.1
 C19, C24, C23, C22, C21, C20, F1
 with sigma of 0.1
 C19, C24, C23, C22, C21, C20, C31A
 with sigma of 0.1
4. Uiso/Uaniso restraints and constraints
C19 \\sim C24 \\sim C23 \\sim C22 \\sim C21 \\sim C20 \\sim F1: within 2A with
sigma of 0.04 and sigma for terminal atoms of 0.08
C19 \\sim C24 \\sim C23 \\sim C22 \\sim C21 \\sim C20 \\sim C31A \\sim F2A
\\sim F3A \\sim F4A: within 2A with sigma of 0.04 and sigma for terminal atoms
of 0.08
C25 \\sim C30 \\sim C29 \\sim C28 \\sim C27 \\sim C26 \\sim C31 \\sim F2 \\sim
F3 \\sim F4: within 2A with sigma of 0.04 and sigma for terminal atoms of 0.08
C25 \\sim C30 \\sim C29 \\sim C28 \\sim C27 \\sim C26 \\sim F1A: within 2A with
sigma of 0.04 and sigma for terminal atoms of 0.08
5. Rigid body (RIGU) restrains
 C19, C24, C23, C22, C21, C20, F1
 with sigma for 1-2 distances of 0.004 and sigma for 1-3 distances of 0.004
 C19, C24, C23, C22, C21, C20, C31A, F2A, F3A, F4A
 with sigma for 1-2 distances of 0.004 and sigma for 1-3 distances of 0.004
 C25, C30, C29, C28, C27, C26, C31, F2, F3, F4
 with sigma for 1-2 distances of 0.004 and sigma for 1-3 distances of 0.004
 C25, C30, C29, C28, C27, C26, F1A
 with sigma for 1-2 distances of 0.004 and sigma for 1-3 distances of 0.004
6. Others
 Fixed Sof: F1(0.77) F3(0.77) F2(0.77) C31(0.77) F4(0.77) F2A(0.23) F4A(0.23)
 F3A(0.23) C31A(0.23) F1A(0.23)
7.a Ternary CH refined with riding coordinates:
 C7(H7), C1(H1), C13(H13)
7.b Secondary CH2 refined with riding coordinates:
 C18(H18A,H18B), C2(H2A,H2B), C8(H8A,H8B), C16(H16A,H16B), C14(H14A,H14B),
 C9(H9A,H9B), C15(H15A,H15B), C6(H6A,H6B), C17(H17A,H17B), C12(H12A,H12B),
 C10(H10A,H10B), C4(H4A,H4B), C5(H5A,H5B), C11(H11A,H11B), C3(H3A,H3B)
7.c Aromatic/amide H refined with riding coordinates:
 C24(H24), C20(H20), C23(H23), C26(H26), C21(H21), C30(H30), C27(H27), C29(H29)
;
_ins_header
;
TITL 263aim18 in P2(1)/c 
REM P2(1)/c (#14 in standard setting)
CELL 1.54184  13.576378  24.600109   9.503749  90.0000 100.4436  90.0000
ZERR    4.00   0.000964   0.002305   0.000624   0.0000   0.0066   0.0000
LATT  1
SYMM -x, y+1/2,-z+1/2 
SFAC C H O F P S Pd
UNIT 124.00 164.00 8.00 16.00 4.00 4.00 4.00
TREF
HKLF 4
END
;
_olex2_submission_special_instructions 'No special instructions were received'
_oxdiff_exptl_absorpt_empirical_details
;
Empirical correction (ABSPACK) includes:
- Absorption correction using spherical harmonics
- Frame scaling
;
_oxdiff_exptl_absorpt_empirical_full_max 1.653
_oxdiff_exptl_absorpt_empirical_full_min 0.595

loop_
_space_group_symop_operation_xyz
'x, y, z'
'-x, y+1/2, -z+1/2'
'-x, -y, -z'
'x, -y-1/2, z-1/2'

loop_
_atom_site_label
_atom_site_type_symbol
_atom_site_fract_x
_atom_site_fract_y
_atom_site_fract_z
_atom_site_U_iso_or_equiv
_atom_site_adp_type
_atom_site_occupancy
_atom_site_site_symmetry_order
_atom_site_calc_flag
_atom_site_refinement_flags_posn
_atom_site_refinement_flags_adp
_atom_site_refinement_flags_occupancy
_atom_site_disorder_assembly
_atom_site_disorder_group
Pd1 Pd 0.58162(3) 0.55197(2) 0.67158(4) 0.03973(13) Uani 1 1 d . . . . .
P1 P 0.75073(9) 0.57219(5) 0.72983(12) 0.0329(2) Uani 1 1 d . . . . .
S1 S 0.41245(10) 0.53352(6) 0.61948(15) 0.0453(3) Uani 1 1 d . . . . .
O1 O 0.3830(3) 0.5053(2) 0.4809(5) 0.0607(11) Uani 1 1 d . . . . .
O2 O 0.3708(4) 0.5086(2) 0.7341(5) 0.0731(14) Uani 1 1 d . . . . .
C7 C 0.8198(4) 0.5174(2) 0.8406(5) 0.0354(10) Uani 1 1 d . . . . .
H7 H 0.891332 0.526312 0.856847 0.042 Uiso 1 1 calc R . . . .
C18 C 0.7478(4) 0.6084(2) 0.4459(5) 0.0397(11) Uani 1 1 d . . . . .
H18A H 0.676692 0.600704 0.432995 0.048 Uiso 1 1 calc R . . . .
H18B H 0.757965 0.646302 0.472964 0.048 Uiso 1 1 calc R . . . .
C1 C 0.7857(4) 0.6352(2) 0.8341(5) 0.0378(10) Uani 1 1 d . . . . .
H1 H 0.743937 0.635761 0.908085 0.045 Uiso 1 1 calc R . . . .
C2 C 0.7580(4) 0.6868(2) 0.7451(5) 0.0442(12) Uani 1 1 d . . . . .
H2A H 0.800272 0.689743 0.673420 0.053 Uiso 1 1 calc R . . . .
H2B H 0.688971 0.684310 0.695995 0.053 Uiso 1 1 calc R . . . .
C13 C 0.8048(4) 0.5720(2) 0.5651(5) 0.0373(10) Uani 1 1 d . . . . .
H13 H 0.795014 0.534880 0.527896 0.045 Uiso 1 1 calc R . . . .
C8 C 0.7870(4) 0.5139(2) 0.9868(5) 0.0415(11) Uani 1 1 d . . . . .
H8A H 0.795446 0.549078 1.033677 0.050 Uiso 1 1 calc R . . . .
H8B H 0.716612 0.504241 0.973486 0.050 Uiso 1 1 calc R . . . .
C16 C 0.8981(4) 0.6058(2) 0.3239(5) 0.0480(13) Uani 1 1 d . . . . .
H16A H 0.919934 0.596699 0.235058 0.058 Uiso 1 1 calc R . . . .
H16B H 0.914508 0.643599 0.345304 0.058 Uiso 1 1 calc R . . . .
C14 C 0.9178(4) 0.5820(2) 0.5842(5) 0.0435(12) Uani 1 1 d . . . . .
H14A H 0.952811 0.558388 0.658689 0.052 Uiso 1 1 calc R . . . .
H14B H 0.932749 0.619346 0.612724 0.052 Uiso 1 1 calc R . . . .
C9 C 0.8489(4) 0.4716(3) 1.0804(6) 0.0481(13) Uani 1 1 d . . . . .
H9A H 0.918866 0.482216 1.097480 0.058 Uiso 1 1 calc R . . . .
H9B H 0.827292 0.469642 1.172157 0.058 Uiso 1 1 calc R . . . .
C15 C 0.9533(4) 0.5704(3) 0.4430(6) 0.0475(13) Uani 1 1 d . . . . .
H15A H 1.024624 0.577282 0.454708 0.057 Uiso 1 1 calc R . . . .
H15B H 0.941738 0.532407 0.417837 0.057 Uiso 1 1 calc R . . . .
C6 C 0.8939(4) 0.6395(2) 0.9143(6) 0.0441(12) Uani 1 1 d . . . . .
H6A H 0.938879 0.641831 0.845970 0.053 Uiso 1 1 calc R . . . .
H6B H 0.911022 0.607145 0.971851 0.053 Uiso 1 1 calc R . . . .
C17 C 0.7852(4) 0.5981(2) 0.3053(5) 0.0445(12) Uani 1 1 d . . . . .
H17A H 0.767952 0.561358 0.272960 0.053 Uiso 1 1 calc R . . . .
H17B H 0.752043 0.623010 0.232734 0.053 Uiso 1 1 calc R . . . .
C12 C 0.8056(5) 0.4616(2) 0.7672(5) 0.0456(12) Uani 1 1 d . . . . .
H12A H 0.735075 0.452086 0.749355 0.055 Uiso 1 1 calc R . . . .
H12B H 0.827795 0.463276 0.675908 0.055 Uiso 1 1 calc R . . . .
C19 C 0.5506(4) 0.5991(3) 0.8286(5) 0.0468(12) Uani 1 1 d . U . . .
C10 C 0.8378(5) 0.4160(3) 1.0095(6) 0.0538(14) Uani 1 1 d . . . . .
H10A H 0.769110 0.403695 1.001662 0.065 Uiso 1 1 calc R . . . .
H10B H 0.880809 0.390163 1.068385 0.065 Uiso 1 1 calc R . . . .
F1 F 0.4838(8) 0.6935(5) 1.1605(10) 0.142(4) Uani 0.77 1 d D U P A 1
C4 C 0.8771(5) 0.7414(3) 0.9242(6) 0.0557(15) Uani 1 1 d . . . . .
H4A H 0.882046 0.772341 0.988299 0.067 Uiso 1 1 calc R . . . .
H4B H 0.923111 0.747203 0.858563 0.067 Uiso 1 1 calc R . . . .
C5 C 0.9071(5) 0.6899(3) 1.0110(6) 0.0535(14) Uani 1 1 d . . . . .
H5A H 0.865971 0.686164 1.084039 0.064 Uiso 1 1 calc R . . . .
H5B H 0.976422 0.692660 1.058485 0.064 Uiso 1 1 calc R . . . .
C11 C 0.8652(5) 0.4180(3) 0.8612(6) 0.0513(14) Uani 1 1 d . . . . .
H11A H 0.852272 0.382860 0.815519 0.062 Uiso 1 1 calc R . . . .
H11B H 0.936229 0.425616 0.870291 0.062 Uiso 1 1 calc R . . . .
C3 C 0.7711(5) 0.7374(2) 0.8402(7) 0.0546(15) Uani 1 1 d . . . . .
H3A H 0.756004 0.769582 0.781182 0.066 Uiso 1 1 calc R . . . .
H3B H 0.724294 0.735997 0.906158 0.066 Uiso 1 1 calc R . . . .
C25 C 0.3474(4) 0.5966(3) 0.5805(7) 0.0526(13) Uani 1 1 d . U . . .
C24 C 0.5484(4) 0.5756(3) 0.9611(6) 0.0589(16) Uani 1 1 d . U . . .
H24 H 0.562560 0.538767 0.974873 0.071 Uiso 1 1 calc R . . . .
C20 C 0.5277(5) 0.6539(3) 0.8093(7) 0.0583(15) Uani 1 1 d . U . . .
H20 H 0.528678 0.669795 0.720728 0.070 Uiso 1 1 calc R . . . .
C23 C 0.5253(5) 0.6068(4) 1.0743(8) 0.078(2) Uani 1 1 d . U . . .
H23 H 0.524544 0.591251 1.163342 0.094 Uiso 1 1 calc R . . . .
C26 C 0.3620(6) 0.6272(3) 0.4655(7) 0.0640(16) Uani 1 1 d . U . . .
H26 H 0.405221 0.615100 0.406670 0.077 Uiso 1 1 calc R . . . .
C21 C 0.5033(5) 0.6857(4) 0.9192(9) 0.0744(19) Uani 1 1 d . U . . .
H21 H 0.487426 0.722355 0.905390 0.089 Uiso 1 1 calc R . . . .
C22 C 0.5037(6) 0.6608(4) 1.0498(8) 0.082(2) Uani 1 1 d D U . . .
F3 F 0.1213(7) 0.7430(5) 0.3851(16) 0.177(5) Uani 0.77 1 d . U P B 1
C30 C 0.2823(7) 0.6139(4) 0.6663(12) 0.098(3) Uani 1 1 d . U . . .
H30 H 0.272168 0.594022 0.745641 0.117 Uiso 1 1 calc R . . . .
C27 C 0.3122(7) 0.6762(4) 0.4371(11) 0.096(3) Uani 1 1 d D U . . .
H27 H 0.324745 0.697372 0.361250 0.115 Uiso 1 1 calc R . . . .
C28 C 0.2473(7) 0.6937(4) 0.5150(16) 0.122(3) Uani 1 1 d D U . . .
C29 C 0.2309(7) 0.6639(4) 0.6277(15) 0.123(4) Uani 1 1 d D U . . .
H29 H 0.184757 0.676217 0.681735 0.148 Uiso 1 1 calc R . . . .
F2 F 0.1651(13) 0.7671(6) 0.598(2) 0.252(8) Uani 0.77 1 d . U P B 1
C31 C 0.1885(15) 0.7478(9) 0.481(2) 0.173(6) Uani 0.77 1 d D U P B 1
F4 F 0.2551(11) 0.7841(5) 0.440(2) 0.251(8) Uani 0.77 1 d . U P B 1
F2A F 0.5323(19) 0.6785(12) 1.287(2) 0.102(7) Uani 0.23 1 d D U P A 2
F4A F 0.3869(18) 0.6808(14) 1.179(3) 0.119(8) Uani 0.23 1 d D U P A 2
F3A F 0.474(3) 0.7416(13) 1.139(3) 0.130(8) Uani 0.23 1 d D U P A 2
C31A C 0.4755(18) 0.6933(12) 1.177(3) 0.091(6) Uani 0.23 1 d D U P A 2
F1A F 0.1957(16) 0.7418(10) 0.484(2) 0.210(17) Uani 0.23 1 d D U P B 2

loop_
_atom_site_aniso_label
_atom_site_aniso_U_11
_atom_site_aniso_U_22
_atom_site_aniso_U_33
_atom_site_aniso_U_23
_atom_site_aniso_U_13
_atom_site_aniso_U_12
Pd1 0.0381(2) 0.0455(2) 0.0368(2) 0.00494(15) 0.00994(14) 0.00745(15)
P1 0.0348(6) 0.0399(6) 0.0259(5) 0.0050(4) 0.0104(4) 0.0071(5)
S1 0.0384(6) 0.0501(7) 0.0479(7) 0.0018(5) 0.0093(5) 0.0038(5)
O1 0.045(2) 0.063(3) 0.075(3) -0.015(2) 0.014(2) 0.0147(19)
O2 0.061(3) 0.090(4) 0.069(3) 0.023(3) 0.013(2) -0.017(3)
C7 0.033(2) 0.046(3) 0.030(2) 0.0086(19) 0.0134(18) 0.0051(19)
C18 0.047(3) 0.046(3) 0.028(2) 0.0065(19) 0.013(2) 0.008(2)
C1 0.044(3) 0.042(3) 0.031(2) 0.0035(19) 0.015(2) 0.003(2)
C2 0.057(3) 0.042(3) 0.037(3) 0.004(2) 0.018(2) 0.010(2)
C13 0.045(3) 0.041(3) 0.029(2) 0.0036(18) 0.0144(19) 0.009(2)
C8 0.051(3) 0.045(3) 0.033(2) 0.006(2) 0.019(2) 0.005(2)
C16 0.063(3) 0.054(3) 0.034(3) 0.005(2) 0.027(2) 0.009(3)
C14 0.049(3) 0.053(3) 0.033(2) 0.005(2) 0.018(2) 0.009(2)
C9 0.054(3) 0.060(3) 0.032(2) 0.014(2) 0.012(2) -0.001(3)
C15 0.053(3) 0.058(3) 0.037(3) 0.007(2) 0.023(2) 0.011(3)
C6 0.049(3) 0.047(3) 0.039(3) 0.006(2) 0.014(2) 0.003(2)
C17 0.058(3) 0.053(3) 0.025(2) 0.005(2) 0.013(2) 0.005(2)
C12 0.060(3) 0.044(3) 0.036(2) 0.006(2) 0.016(2) 0.015(2)
C19 0.039(3) 0.070(3) 0.033(2) -0.007(2) 0.013(2) 0.008(2)
C10 0.064(4) 0.049(3) 0.052(3) 0.020(3) 0.021(3) 0.009(3)
F1 0.126(7) 0.209(10) 0.098(6) -0.078(7) 0.041(5) 0.047(7)
C4 0.082(4) 0.045(3) 0.046(3) -0.002(2) 0.028(3) -0.001(3)
C5 0.063(4) 0.056(4) 0.045(3) 0.001(3) 0.019(3) -0.004(3)
C11 0.061(3) 0.049(3) 0.047(3) 0.010(2) 0.019(3) 0.018(3)
C3 0.077(4) 0.042(3) 0.050(3) 0.003(2) 0.024(3) 0.012(3)
C25 0.037(3) 0.057(3) 0.065(3) -0.007(3) 0.011(2) 0.003(2)
C24 0.040(3) 0.095(5) 0.044(3) 0.007(3) 0.015(2) 0.012(3)
C20 0.050(3) 0.068(4) 0.059(3) -0.006(3) 0.017(3) 0.010(3)
C23 0.052(4) 0.136(6) 0.050(3) -0.003(4) 0.019(3) 0.024(4)
C26 0.071(4) 0.057(4) 0.058(4) -0.003(3) -0.005(3) 0.006(3)
C21 0.053(4) 0.088(5) 0.083(4) -0.026(4) 0.017(3) 0.012(4)
C22 0.064(4) 0.125(6) 0.060(4) -0.033(4) 0.018(3) 0.015(4)
F3 0.085(5) 0.152(9) 0.277(12) 0.053(9) -0.013(7) 0.060(6)
C30 0.082(5) 0.083(5) 0.145(8) -0.026(5) 0.069(6) 0.002(4)
C27 0.102(6) 0.065(5) 0.104(6) 0.005(4) -0.029(5) 0.012(4)
C28 0.072(6) 0.084(6) 0.198(11) -0.017(6) -0.009(6) 0.025(5)
C29 0.069(5) 0.091(6) 0.224(12) -0.042(6) 0.063(7) 0.014(5)
F2 0.281(17) 0.167(12) 0.297(14) -0.027(10) 0.021(12) 0.164(12)
C31 0.119(13) 0.110(12) 0.274(15) -0.014(11) -0.009(10) 0.046(9)
F4 0.141(9) 0.100(8) 0.50(2) 0.047(12) 0.011(12) 0.042(6)
F2A 0.113(14) 0.139(19) 0.052(8) -0.030(10) 0.007(9) 0.032(14)
F4A 0.092(11) 0.19(2) 0.086(14) -0.037(15) 0.038(9) 0.032(13)
F3A 0.20(2) 0.119(13) 0.081(14) -0.026(11) 0.040(16) 0.036(14)
C31A 0.087(12) 0.130(13) 0.061(9) -0.014(11) 0.025(11) 0.040(14)
F1A 0.10(3) 0.13(3) 0.36(5) 0.01(2) -0.05(3) 0.07(2)

loop_
_atom_type_symbol
_atom_type_description
_atom_type_scat_dispersion_real
_atom_type_scat_dispersion_imag
_atom_type_scat_source
C C 0.0181 0.0091 'International Tables Vol C Tables 4.2.6.8 and 6.1.1.4'
H H 0.0000 0.0000 'International Tables Vol C Tables 4.2.6.8 and 6.1.1.4'
F F 0.0727 0.0534 'International Tables Vol C Tables 4.2.6.8 and 6.1.1.4'
O O 0.0492 0.0322 'International Tables Vol C Tables 4.2.6.8 and 6.1.1.4'
P P 0.2955 0.4335 'International Tables Vol C Tables 4.2.6.8 and 6.1.1.4'
Pd Pd 0.1215 3.9337 'International Tables Vol C Tables 4.2.6.8 and 6.1.1.4'
S S 0.3331 0.5567 'International Tables Vol C Tables 4.2.6.8 and 6.1.1.4'

loop_
_geom_angle_atom_site_label_1
_geom_angle_atom_site_label_2
_geom_angle_atom_site_label_3
_geom_angle
_geom_angle_site_symmetry_1
_geom_angle_site_symmetry_3
S1 Pd1 P1 178.21(5) . .
O1 Pd1 P1 88.22(12) 3_666 .
O1 Pd1 S1 93.56(12) 3_666 .
C19 Pd1 P1 91.79(16) . .
C19 Pd1 S1 86.42(16) . .
C19 Pd1 O1 174.0(2) . 3_666
C7 P1 Pd1 110.89(16) . .
C1 P1 Pd1 116.97(16) . .
C1 P1 C7 104.5(2) . .
C13 P1 Pd1 109.05(17) . .
C13 P1 C7 104.0(2) . .
C13 P1 C1 110.6(2) . .
O1 S1 Pd1 112.44(18) . .
O1 S1 C25 100.3(3) . .
O2 S1 Pd1 115.5(2) . .
O2 S1 O1 113.0(3) . .
O2 S1 C25 106.0(3) . .
C25 S1 Pd1 108.0(2) . .
S1 O1 Pd1 148.9(3) . 3_666
P1 C7 H7 108.1 . .
C8 C7 P1 110.7(3) . .
C8 C7 H7 108.1 . .
C12 C7 P1 112.5(3) . .
C12 C7 H7 108.1 . .
C12 C7 C8 109.1(4) . .
H18A C18 H18B 108.2 . .
C13 C18 H18A 109.6 . .
C13 C18 H18B 109.6 . .
C17 C18 H18A 109.6 . .
C17 C18 H18B 109.6 . .
C17 C18 C13 110.1(4) . .
P1 C1 H1 105.6 . .
C2 C1 P1 112.6(4) . .
C2 C1 H1 105.6 . .
C6 C1 P1 116.9(4) . .
C6 C1 H1 105.6 . .
C6 C1 C2 109.6(4) . .
C1 C2 H2A 109.5 . .
C1 C2 H2B 109.5 . .
H2A C2 H2B 108.0 . .
C3 C2 C1 110.9(4) . .
C3 C2 H2A 109.5 . .
C3 C2 H2B 109.5 . .
P1 C13 H13 105.0 . .
C18 C13 P1 113.5(3) . .
C18 C13 H13 105.0 . .
C14 C13 P1 116.3(3) . .
C14 C13 C18 110.7(4) . .
C14 C13 H13 105.0 . .
C7 C8 H8A 109.6 . .
C7 C8 H8B 109.6 . .
H8A C8 H8B 108.1 . .
C9 C8 C7 110.3(4) . .
C9 C8 H8A 109.6 . .
C9 C8 H8B 109.6 . .
H16A C16 H16B 108.0 . .
C15 C16 H16A 109.3 . .
C15 C16 H16B 109.3 . .
C15 C16 C17 111.5(4) . .
C17 C16 H16A 109.3 . .
C17 C16 H16B 109.3 . .
C13 C14 H14A 109.8 . .
C13 C14 H14B 109.8 . .
C13 C14 C15 109.5(5) . .
H14A C14 H14B 108.2 . .
C15 C14 H14A 109.8 . .
C15 C14 H14B 109.8 . .
C8 C9 H9A 109.5 . .
C8 C9 H9B 109.5 . .
H9A C9 H9B 108.1 . .
C10 C9 C8 110.9(5) . .
C10 C9 H9A 109.5 . .
C10 C9 H9B 109.5 . .
C16 C15 C14 110.9(4) . .
C16 C15 H15A 109.5 . .
C16 C15 H15B 109.5 . .
C14 C15 H15A 109.5 . .
C14 C15 H15B 109.5 . .
H15A C15 H15B 108.0 . .
C1 C6 H6A 109.5 . .
C1 C6 H6B 109.5 . .
C1 C6 C5 110.5(5) . .
H6A C6 H6B 108.1 . .
C5 C6 H6A 109.5 . .
C5 C6 H6B 109.5 . .
C18 C17 H17A 109.4 . .
C18 C17 H17B 109.4 . .
C16 C17 C18 111.3(4) . .
C16 C17 H17A 109.4 . .
C16 C17 H17B 109.4 . .
H17A C17 H17B 108.0 . .
C7 C12 H12A 109.5 . .
C7 C12 H12B 109.5 . .
H12A C12 H12B 108.1 . .
C11 C12 C7 110.6(5) . .
C11 C12 H12A 109.5 . .
C11 C12 H12B 109.5 . .
C24 C19 Pd1 118.6(5) . .
C20 C19 Pd1 122.5(4) . .
C20 C19 C24 118.9(5) . .
C9 C10 H10A 109.4 . .
C9 C10 H10B 109.4 . .
C9 C10 C11 111.1(5) . .
H10A C10 H10B 108.0 . .
C11 C10 H10A 109.4 . .
C11 C10 H10B 109.4 . .
H4A C4 H4B 108.0 . .
C5 C4 H4A 109.3 . .
C5 C4 H4B 109.3 . .
C3 C4 H4A 109.3 . .
C3 C4 H4B 109.3 . .
C3 C4 C5 111.4(5) . .
C6 C5 H5A 109.5 . .
C6 C5 H5B 109.5 . .
C4 C5 C6 110.8(5) . .
C4 C5 H5A 109.5 . .
C4 C5 H5B 109.5 . .
H5A C5 H5B 108.1 . .
C12 C11 H11A 109.3 . .
C12 C11 H11B 109.3 . .
C10 C11 C12 111.8(5) . .
C10 C11 H11A 109.3 . .
C10 C11 H11B 109.3 . .
H11A C11 H11B 107.9 . .
C2 C3 H3A 109.4 . .
C2 C3 H3B 109.4 . .
C4 C3 C2 111.1(5) . .
C4 C3 H3A 109.4 . .
C4 C3 H3B 109.4 . .
H3A C3 H3B 108.0 . .
C26 C25 S1 120.3(5) . .
C26 C25 C30 120.2(8) . .
C30 C25 S1 119.5(7) . .
C19 C24 H24 119.6 . .
C19 C24 C23 120.8(7) . .
C23 C24 H24 119.6 . .
C19 C20 H20 119.2 . .
C19 C20 C21 121.6(7) . .
C21 C20 H20 119.2 . .
C24 C23 H23 121.0 . .
C22 C23 C24 118.0(7) . .
C22 C23 H23 121.0 . .
C25 C26 H26 120.1 . .
C25 C26 C27 119.8(8) . .
C27 C26 H26 120.1 . .
C20 C21 H21 121.3 . .
C22 C21 C20 117.4(8) . .
C22 C21 H21 121.3 . .
C23 C22 F1 119.8(9) . .
C23 C22 C21 123.3(7) . .
C23 C22 C31A 116.2(12) . .
C21 C22 F1 116.9(10) . .
C21 C22 C31A 120.5(13) . .
C25 C30 H30 121.6 . .
C25 C30 C29 116.8(10) . .
C29 C30 H30 121.6 . .
C26 C27 H27 119.1 . .
C28 C27 C26 121.7(11) . .
C28 C27 H27 119.1 . .
C27 C28 C29 119.4(10) . .
C27 C28 C31 122.0(14) . .
C27 C28 F1A 121.7(15) . .
C29 C28 C31 118.5(12) . .
C29 C28 F1A 118.9(13) . .
C30 C29 H29 119.1 . .
C28 C29 C30 121.9(9) . .
C28 C29 H29 119.1 . .
F3 C31 C28 111.9(16) . .
F3 C31 F2 115(2) . .
F3 C31 F4 108(2) . .
F2 C31 C28 109.2(17) . .
F2 C31 F4 106.3(19) . .
F4 C31 C28 106.0(15) . .
F2A C31A C22 108(2) . .
F2A C31A F4A 112(3) . .
F2A C31A F3A 120(3) . .
F4A C31A C22 105(2) . .
F3A C31A C22 105(2) . .
F3A C31A F4A 106(3) . .

loop_
_geom_bond_atom_site_label_1
_geom_bond_atom_site_label_2
_geom_bond_distance
_geom_bond_site_symmetry_2
Pd1 P1 2.3160(13) .
Pd1 S1 2.3052(14) .
Pd1 O1 2.137(4) 3_666
Pd1 C19 1.994(5) .
P1 C7 1.856(5) .
P1 C1 1.855(5) .
P1 C13 1.846(4) .
S1 O1 1.478(5) .
S1 O2 1.450(5) .
S1 C25 1.790(6) .
C7 H7 0.9800 .
C7 C8 1.537(6) .
C7 C12 1.536(8) .
C18 H18A 0.9700 .
C18 H18B 0.9700 .
C18 C13 1.538(7) .
C18 C17 1.534(6) .
C1 H1 0.9800 .
C1 C2 1.532(7) .
C1 C6 1.532(8) .
C2 H2A 0.9700 .
C2 H2B 0.9700 .
C2 C3 1.531(8) .
C13 H13 0.9800 .
C13 C14 1.531(7) .
C8 H8A 0.9700 .
C8 H8B 0.9700 .
C8 C9 1.521(7) .
C16 H16A 0.9700 .
C16 H16B 0.9700 .
C16 C15 1.514(8) .
C16 C17 1.523(8) .
C14 H14A 0.9700 .
C14 H14B 0.9700 .
C14 C15 1.532(6) .
C9 H9A 0.9700 .
C9 H9B 0.9700 .
C9 C10 1.519(9) .
C15 H15A 0.9700 .
C15 H15B 0.9700 .
C6 H6A 0.9700 .
C6 H6B 0.9700 .
C6 C5 1.534(8) .
C17 H17A 0.9700 .
C17 H17B 0.9700 .
C12 H12A 0.9700 .
C12 H12B 0.9700 .
C12 C11 1.530(7) .
C19 C24 1.391(8) .
C19 C20 1.390(10) .
C10 H10A 0.9700 .
C10 H10B 0.9700 .
C10 C11 1.523(7) .
F1 C22 1.389(11) .
C4 H4A 0.9700 .
C4 H4B 0.9700 .
C4 C5 1.526(9) .
C4 C3 1.518(10) .
C5 H5A 0.9700 .
C5 H5B 0.9700 .
C11 H11A 0.9700 .
C11 H11B 0.9700 .
C3 H3A 0.9700 .
C3 H3B 0.9700 .
C25 C26 1.371(10) .
C25 C30 1.374(9) .
C24 H24 0.9300 .
C24 C23 1.402(9) .
C20 H20 0.9300 .
C20 C21 1.392(9) .
C23 H23 0.9300 .
C23 C22 1.372(14) .
C26 H26 0.9300 .
C26 C27 1.384(11) .
C21 H21 0.9300 .
C21 C22 1.384(13) .
C22 C31A 1.55(3) .
F3 C31 1.17(2) .
C30 H30 0.9300 .
C30 C29 1.428(14) .
C27 H27 0.9300 .
C27 C28 1.321(17) .
C28 C29 1.349(18) .
C28 C31 1.56(3) .
C28 F1A 1.38(2) .
C29 H29 0.9300 .
F2 C31 1.30(2) .
C31 F4 1.38(2) .
F2A C31A 1.24(2) .
F4A C31A 1.25(2) .
F3A C31A 1.24(2) .
